data_1543354
loop_
_publ_author_name
'Howlader, Prodip'
'Mukherjee, Partha Sarathi'

_publ_section_title
;
 Face and edge directed self-assembly of Pd12tetrahedral nano-cages and
 their self-sorting
;
_journal_issue 9
_journal_name_full 'Chem. Sci.'
_journal_page_first 5893
_journal_paper_doi 10.1039/C6SC02012G
_journal_volume 7
_journal_year 2016
_chemical_formula_sum 'C60 H108 N42 O22 Pd6'
_chemical_formula_weight 2408.28
_chemical_name_systematic
;
 ?
;
_space_group_crystal_system monoclinic
_space_group_IT_number 14
_space_group_name_Hall '-P 2ybc'
_space_group_name_H-M_alt 'P 1 21/c 1'
_symmetry_space_group_name_Hall '-P 2ybc'
_symmetry_space_group_name_H-M 'P 1 21/c 1'
_atom_sites_solution_hydrogens geom
_audit_creation_method SHELXL-2013
_audit_update_record
;
2016-03-30 deposited with the CCDC.
2016-05-20 downloaded from the CCDC.
;
_cell_angle_alpha 90
_cell_angle_beta 95.243(2)
_cell_angle_gamma 90
_cell_formula_units_Z 4
_cell_length_a 18.5319(14)
_cell_length_b 22.2301(18)
_cell_length_c 28.691(2)
_cell_measurement_reflns_used 9693
_cell_measurement_temperature 110(2)
_cell_measurement_theta_max 30.32
_cell_measurement_theta_min 3.07
_cell_volume 11770.3(15)
_computing_cell_refinement 'Bruker SAINT'
_computing_data_collection 'Bruker APEX2'
_computing_data_reduction 'Bruker SAINT'
_computing_molecular_graphics 'Bruker SHELXTL'
_computing_publication_material 'Bruker SHELXTL'
_computing_structure_refinement 'SHELXL-2013 (Sheldrick, 2013)'
_computing_structure_solution 'SHELXS-97 (Sheldrick 2008)'
_diffrn_ambient_temperature 110(2)
_diffrn_measured_fraction_theta_full 0.970
_diffrn_measured_fraction_theta_max 0.997
_diffrn_measurement_device_type 'Bruker APEX-II CCD'
_diffrn_measurement_method '\f and \w scans'
_diffrn_radiation_type MoK\a
_diffrn_radiation_wavelength 0.71073
_diffrn_reflns_av_R_equivalents 0.0415
_diffrn_reflns_av_unetI/netI 0.0167
_diffrn_reflns_Laue_measured_fraction_full 0.970
_diffrn_reflns_Laue_measured_fraction_max 0.997
_diffrn_reflns_limit_h_max 22
_diffrn_reflns_limit_h_min -22
_diffrn_reflns_limit_k_max 26
_diffrn_reflns_limit_k_min -26
_diffrn_reflns_limit_l_max 34
_diffrn_reflns_limit_l_min -34
_diffrn_reflns_number 302467
_diffrn_reflns_point_group_measured_fraction_full 0.970
_diffrn_reflns_point_group_measured_fraction_max 0.997
_diffrn_reflns_theta_full 25.242
_diffrn_reflns_theta_max 25.000
_diffrn_reflns_theta_min 2.995
_exptl_absorpt_coefficient_mu 0.967
_exptl_crystal_colour Colourless
_exptl_crystal_density_diffrn 1.359
_exptl_crystal_description Block
_exptl_crystal_F_000 4856
_exptl_crystal_size_max 0.4
_exptl_crystal_size_mid 0.3
_exptl_crystal_size_min 0.2
_refine_diff_density_max 3.501
_refine_diff_density_min -1.420
_refine_diff_density_rms 0.193
_refine_ls_extinction_method none
_refine_ls_goodness_of_fit_ref 0.998
_refine_ls_hydrogen_treatment constr
_refine_ls_matrix_type full
_refine_ls_number_parameters 1061
_refine_ls_number_reflns 20665
_refine_ls_number_restraints 13
_refine_ls_restrained_S_all 0.998
_refine_ls_R_factor_all 0.0870
_refine_ls_R_factor_gt 0.0788
_refine_ls_shift/su_max 0.001
_refine_ls_shift/su_mean 0.000
_refine_ls_structure_factor_coef Fsqd
_refine_ls_weighting_details 'w=1/[\s^2^(Fo^2^)+(0.1680P)^2^+120.6092P] where P=(Fo^2^+2Fc^2^)/3'
_refine_ls_weighting_scheme calc
_refine_ls_wR_factor_gt 0.2335
_refine_ls_wR_factor_ref 0.2452
_reflns_Friedel_coverage 0.000
_reflns_number_gt 17936
_reflns_number_total 20665
_reflns_threshold_expression 'I > 2\s(I)'
_cod_data_source_file c6sc02012g2.cif
_cod_data_source_block P
_cod_depositor_comments 'Adding full bibliography for 1543353--1543355.cif.'
_cod_original_cell_volume 11770.5(16)
_cod_database_code 1543354
_shelx_space_group_comment
;
The symmetry employed for this shelxl refinement is uniquely defined
by the following loop, which should always be used as a source of
symmetry information in preference to the above space-group names.
They are only intended as comments.
;

loop_
_space_group_symop_operation_xyz
'x, y, z'
'-x, y+1/2, -z+1/2'
'-x, -y, -z'
'x, -y-1/2, z-1/2'

loop_
_atom_site_label
_atom_site_type_symbol
_atom_site_fract_x
_atom_site_fract_y
_atom_site_fract_z
_atom_site_U_iso_or_equiv
_atom_site_adp_type
_atom_site_occupancy
_atom_site_site_symmetry_order
_atom_site_calc_flag
_atom_site_refinement_flags_posn
_atom_site_refinement_flags_adp
N24 N 0.2674(3) 0.5306(3) 0.1834(2) 0.0283(13) Uani 1 1 d . .
C27 C 0.3779(5) 0.4582(4) 0.3576(3) 0.0391(19) Uani 1 1 d . .
H27A H 0.3278 0.4465 0.3537 0.059 Uiso 1 1 calc R U
H27B H 0.3968 0.4516 0.3894 0.059 Uiso 1 1 calc R U
H27C H 0.4049 0.4347 0.3371 0.059 Uiso 1 1 calc R U
C28 C 0.4619(4) 0.5399(4) 0.3533(3) 0.0359(18) Uani 1 1 d . .
H28A H 0.4669 0.5818 0.3459 0.054 Uiso 1 1 calc R U
H28B H 0.4895 0.5162 0.3334 0.054 Uiso 1 1 calc R U
H28C H 0.4795 0.5332 0.3854 0.054 Uiso 1 1 calc R U
C25 C 0.3246(5) 0.6190(4) 0.3559(3) 0.0392(19) Uani 1 1 d . .
H25A H 0.2918 0.6410 0.3741 0.047 Uiso 1 1 calc R U
H25B H 0.3695 0.6415 0.3561 0.047 Uiso 1 1 calc R U
C26 C 0.3391(5) 0.5576(4) 0.3765(3) 0.0372(18) Uani 1 1 d . .
H26A H 0.3641 0.5613 0.4076 0.045 Uiso 1 1 calc R U
H26B H 0.2936 0.5369 0.3793 0.045 Uiso 1 1 calc R U
C31 C 0.6567(5) 0.4331(5) 0.0953(3) 0.042(2) Uani 1 1 d . .
H31A H 0.6433 0.3914 0.0953 0.063 Uiso 1 1 calc R U
H31B H 0.7010 0.4376 0.0807 0.063 Uiso 1 1 calc R U
H31C H 0.6190 0.4559 0.0782 0.063 Uiso 1 1 calc R U
C33 C 0.3582(6) 0.7438(4) 0.1420(3) 0.047(2) Uani 1 1 d . .
H33A H 0.4099 0.7485 0.1453 0.071 Uiso 1 1 calc R U
H33B H 0.3436 0.7198 0.1673 0.071 Uiso 1 1 calc R U
H33C H 0.3356 0.7826 0.1425 0.071 Uiso 1 1 calc R U
C36 C 0.4303(5) 0.6479(4) 0.0018(3) 0.044(2) Uani 1 1 d . .
H36A H 0.3792 0.6528 -0.0064 0.065 Uiso 1 1 calc R U
H36B H 0.4423 0.6059 0.0019 0.065 Uiso 1 1 calc R U
H36C H 0.4566 0.6685 -0.0207 0.065 Uiso 1 1 calc R U
C34 C 0.3589(6) 0.7490(4) 0.0555(3) 0.045(2) Uani 1 1 d . .
H34A H 0.3305 0.7362 0.0272 0.054 Uiso 1 1 calc R U
H34B H 0.3499 0.7915 0.0600 0.054 Uiso 1 1 calc R U
C35 C 0.4362(6) 0.7395(4) 0.0506(4) 0.053(3) Uani 1 1 d . .
H35A H 0.4652 0.7574 0.0768 0.064 Uiso 1 1 calc R U
H35B H 0.4493 0.7582 0.0220 0.064 Uiso 1 1 calc R U
C32 C 0.2565(4) 0.7090(4) 0.0928(3) 0.0395(19) Uani 1 1 d . .
H32A H 0.2403 0.6910 0.0632 0.059 Uiso 1 1 calc R U
H32B H 0.2357 0.7484 0.0946 0.059 Uiso 1 1 calc R U
H32C H 0.2416 0.6845 0.1177 0.059 Uiso 1 1 calc R U
C30 C 0.6888(5) 0.5185(5) 0.1435(4) 0.061(3) Uani 1 1 d . .
H30A H 0.6954 0.5327 0.1752 0.092 Uiso 1 1 calc R U
H30B H 0.6517 0.5418 0.1263 0.092 Uiso 1 1 calc R U
H30C H 0.7334 0.5226 0.1293 0.092 Uiso 1 1 calc R U
C29 C 0.2980(6) 0.6711(4) 0.2818(3) 0.045(2) Uani 1 1 d . .
H29A H 0.3483 0.6819 0.2823 0.068 Uiso 1 1 calc R U
H29B H 0.2727 0.7015 0.2976 0.068 Uiso 1 1 calc R U
H29C H 0.2775 0.6679 0.2499 0.068 Uiso 1 1 calc R U
C37 C 0.1140(7) 0.2633(5) -0.1122(4) 0.058(3) Uani 1 1 d . .
H37A H 0.0795 0.2366 -0.1001 0.087 Uiso 1 1 calc R U
H37B H 0.1614 0.2552 -0.0972 0.087 Uiso 1 1 calc R U
H37C H 0.1141 0.2573 -0.1453 0.087 Uiso 1 1 calc R U
C46 C 0.5291(5) 0.6644(5) 0.0605(4) 0.061(3) Uani 1 1 d . .
H46A H 0.5433 0.6805 0.0910 0.092 Uiso 1 1 calc R U
H46B H 0.5551 0.6847 0.0377 0.092 Uiso 1 1 calc R U
H46C H 0.5399 0.6222 0.0602 0.092 Uiso 1 1 calc R U
C44 C 0.0809(6) 0.1936(5) 0.2419(3) 0.052(2) Uani 1 1 d . .
H44A H 0.1311 0.1944 0.2360 0.078 Uiso 1 1 calc R U
H44B H 0.0725 0.1602 0.2619 0.078 Uiso 1 1 calc R U
H44C H 0.0688 0.2304 0.2569 0.078 Uiso 1 1 calc R U
C41 C 0.7201(5) 0.4210(6) 0.2207(4) 0.065(3) Uani 1 1 d . .
H41A H 0.7349 0.4607 0.2318 0.078 Uiso 1 1 calc R U
H41B H 0.7527 0.3918 0.2364 0.078 Uiso 1 1 calc R U
C42 C 0.2137(4) 0.5937(5) 0.3057(3) 0.049(2) Uani 1 1 d . .
H42A H 0.1935 0.5886 0.2740 0.074 Uiso 1 1 calc R U
H42B H 0.1875 0.6246 0.3204 0.074 Uiso 1 1 calc R U
H42C H 0.2100 0.5566 0.3224 0.074 Uiso 1 1 calc R U
C45 C -0.0667(6) 0.3341(6) -0.0315(6) 0.084(4) Uani 1 1 d . .
H45A H -0.0623 0.2938 -0.0430 0.125 Uiso 1 1 calc R U
H45B H -0.1145 0.3491 -0.0408 0.125 Uiso 1 1 calc R U
H45C H -0.0587 0.3340 0.0020 0.125 Uiso 1 1 calc R U
C43 C -0.0620(6) 0.3403(5) 0.1736(4) 0.058(3) Uani 1 1 d . .
H43A H -0.0460 0.3671 0.1504 0.088 Uiso 1 1 calc R U
H43B H -0.0327 0.3460 0.2026 0.088 Uiso 1 1 calc R U
H43C H -0.1117 0.3485 0.1780 0.088 Uiso 1 1 calc R U
C39 C 0.3833(6) 0.1625(5) -0.0231(4) 0.054(3) Uani 1 1 d . .
H39A H 0.3646 0.2010 -0.0335 0.081 Uiso 1 1 calc R U
H39B H 0.4014 0.1416 -0.0489 0.081 Uiso 1 1 calc R U
H39C H 0.4218 0.1681 0.0012 0.081 Uiso 1 1 calc R U
C40 C 0.6290(6) 0.3436(4) 0.2353(4) 0.056(3) Uani 1 1 d . .
H40A H 0.5807 0.3377 0.2440 0.085 Uiso 1 1 calc R U
H40B H 0.6631 0.3258 0.2585 0.085 Uiso 1 1 calc R U
H40C H 0.6337 0.3251 0.2055 0.085 Uiso 1 1 calc R U
C38 C 0.2647(6) 0.1201(7) -0.0429(4) 0.077(4) Uani 1 1 d . .
H38A H 0.2264 0.0972 -0.0312 0.116 Uiso 1 1 calc R U
H38B H 0.2821 0.0996 -0.0691 0.116 Uiso 1 1 calc R U
H38C H 0.2466 0.1591 -0.0527 0.116 Uiso 1 1 calc R U
C48 C 0.1491(6) 0.3630(5) -0.1211(3) 0.057(3) Uani 1 1 d . .
H48A H 0.1950 0.3544 -0.1041 0.085 Uiso 1 1 calc R U
H48B H 0.1378 0.4048 -0.1179 0.085 Uiso 1 1 calc R U
H48C H 0.1516 0.3537 -0.1536 0.085 Uiso 1 1 calc R U
C52 C 0.7250(5) 0.4175(6) 0.1697(4) 0.061(3) Uani 1 1 d . .
H52A H 0.7200 0.3759 0.1597 0.073 Uiso 1 1 calc R U
H52B H 0.7723 0.4316 0.1626 0.073 Uiso 1 1 calc R U
C53 C 0.0562(8) 0.1286(4) 0.1779(4) 0.071(4) Uani 1 1 d . .
H53A H 0.0272 0.1221 0.1488 0.106 Uiso 1 1 calc R U
H53B H 0.0476 0.0968 0.1993 0.106 Uiso 1 1 calc R U
H53C H 0.1065 0.1289 0.1723 0.106 Uiso 1 1 calc R U
C50 C -0.0245(6) 0.4331(4) -0.0330(5) 0.061(3) Uani 1 1 d . .
H50A H 0.0095 0.4600 -0.0454 0.091 Uiso 1 1 calc R U
H50B H -0.0170 0.4331 0.0006 0.091 Uiso 1 1 calc R U
H50C H -0.0729 0.4462 -0.0426 0.091 Uiso 1 1 calc R U
C47 C 0.3639(6) 0.0969(5) 0.1264(4) 0.063(3) Uani 1 1 d . .
H47A H 0.4060 0.1153 0.1154 0.095 Uiso 1 1 calc R U
H47B H 0.3772 0.0592 0.1411 0.095 Uiso 1 1 calc R U
H47C H 0.3440 0.1230 0.1486 0.095 Uiso 1 1 calc R U
C49 C 0.0201(7) 0.3352(6) -0.1257(5) 0.076(3) Uani 1 1 d . U
H49A H 0.0234 0.3497 -0.1573 0.092 Uiso 1 1 calc R U
H49B H -0.0042 0.2965 -0.1278 0.092 Uiso 1 1 calc R U
C51 C 0.6358(6) 0.4363(7) 0.2788(3) 0.074(4) Uani 1 1 d . .
H51A H 0.6475 0.4784 0.2779 0.111 Uiso 1 1 calc R U
H51B H 0.6680 0.4167 0.3021 0.111 Uiso 1 1 calc R U
H51C H 0.5867 0.4316 0.2863 0.111 Uiso 1 1 calc R U
C54 C 0.3522(10) 0.0676(5) 0.0101(5) 0.091(5) Uani 1 1 d D .
H54A H 0.3374 0.0394 -0.0148 0.109 Uiso 1 1 calc R U
H54B H 0.4047 0.0690 0.0128 0.109 Uiso 1 1 calc R U
C55 C 0.2455(7) 0.0575(5) 0.1065(5) 0.078(4) Uani 1 1 d . .
H55A H 0.2272 0.0843 0.1288 0.116 Uiso 1 1 calc R U
H55B H 0.2609 0.0207 0.1218 0.116 Uiso 1 1 calc R U
H55C H 0.2080 0.0490 0.0820 0.116 Uiso 1 1 calc R U
C56 C -0.0209(8) 0.3747(9) -0.1026(4) 0.114(7) Uani 1 1 d . .
H56A H -0.0714 0.3680 -0.1134 0.137 Uiso 1 1 calc R U
H56B H -0.0088 0.4151 -0.1119 0.137 Uiso 1 1 calc R U
C57 C -0.0979(6) 0.2703(8) 0.1112(5) 0.089(4) Uani 1 1 d . .
H57A H -0.0937 0.2297 0.1003 0.133 Uiso 1 1 calc R U
H57B H -0.0796 0.2975 0.0891 0.133 Uiso 1 1 calc R U
H57C H -0.1479 0.2793 0.1143 0.133 Uiso 1 1 calc R U
C58 C -0.0798(7) 0.2349(7) 0.1936(6) 0.107(7) Uani 1 1 d . .
H58A H -0.0818 0.2572 0.2225 0.128 Uiso 1 1 calc R U
H58B H -0.1290 0.2227 0.1834 0.128 Uiso 1 1 calc R U
C59 C -0.0422(6) 0.1869(8) 0.2030(6) 0.110(7) Uani 1 1 d . .
H59A H -0.0633 0.1551 0.1830 0.132 Uiso 1 1 calc R U
H59B H -0.0488 0.1757 0.2350 0.132 Uiso 1 1 calc R U
C60 C 0.3307(11) 0.0433(8) 0.0525(6) 0.107(5) Uani 1 1 d D U
H60A H 0.3707 0.0201 0.0673 0.129 Uiso 1 1 calc R U
H60B H 0.2908 0.0157 0.0448 0.129 Uiso 1 1 calc R U
N45 N 0.1055(3) 0.5503(3) 0.9123(3) 0.0373(16) Uani 1 1 d . .
O1 O 0.0455(7) 0.5598(6) 0.9163(4) 0.110(4) Uiso 1 1 d . .
O3 O 0.1545(8) 0.5843(7) 0.9141(5) 0.134(5) Uiso 1 1 d . .
O2 O 0.1378(8) 0.5073(7) 0.9042(5) 0.133(5) Uiso 1 1 d . .
O4 O 0.2510(5) 0.1464(4) 0.2154(3) 0.072(2) Uiso 1 1 d . .
N46 N 0.2457(5) 0.0902(8) 0.2344(4) 0.105(5) Uani 1 1 d . .
O5 O 0.2114(10) 0.0937(9) 0.2690(7) 0.170(6) Uiso 1 1 d . .
O10 O 0.9724(6) 0.4220(5) 0.7843(4) 0.099(3) Uiso 1 1 d . .
N48 N 0.9866(9) 0.4759(6) 0.7901(5) 0.106(5) Uani 1 1 d . .
O6 O 0.4799(8) 0.6742(7) 0.3068(5) 0.133(5) Uiso 1 1 d . .
O7 O 0.5732(8) 0.7336(7) 0.2795(5) 0.135(5) Uiso 1 1 d . .
O11 O 0.9317(9) 0.5164(8) 0.8089(6) 0.149(5) Uiso 1 1 d . .
N47 N 0.5238(9) 0.6820(7) 0.2747(7) 0.124(6) Uani 1 1 d . .
O8 O 0.5319(10) 0.6361(8) 0.2396(7) 0.163(6) Uiso 1 1 d . .
O9 O 1.0690(13) 0.5037(11) 0.7858(8) 0.213(9) Uiso 1 1 d . .
O14 O 0.3079(12) 0.0711(10) 0.2413(7) 0.190(8) Uiso 1 1 d . .
O20 O 0.2349(4) 0.6655(4) 0.9750(3) 0.0635(19) Uiso 1 1 d . .
O25 O 0.5269(5) 0.1595(4) 0.0612(3) 0.076(2) Uiso 1 1 d . .
O24 O 0.3052(6) 0.2707(5) -0.0974(4) 0.087(3) Uiso 1 1 d . .
N51 N 0.3291(6) 0.7626(5) 0.3975(4) 0.071(3) Uani 1 1 d . .
O22 O 0.1913(6) 0.4576(5) 0.3618(4) 0.096(3) Uiso 1 1 d . .
O23 O 0.0239(7) 0.3335(5) 0.2904(4) 0.106(3) Uiso 1 1 d . .
N50 N 0.3119(6) 0.2602(5) -0.1371(3) 0.073(3) Uani 1 1 d . .
O30 O 0.3511(8) 0.7399(7) 0.4340(5) 0.131(5) Uiso 1 1 d . .
O31 O 0.3715(8) 0.7696(7) 0.3677(5) 0.128(4) Uiso 1 1 d . .
O32 O 0.2699(10) 0.7762(8) 0.3831(6) 0.153(6) Uiso 1 1 d . .
O28 O 0.2884(13) 0.2068(11) -0.1627(8) 0.219(9) Uiso 1 1 d . .
O29 O 0.3227(15) 0.3164(13) -0.1639(10) 0.253(11) Uiso 1 1 d . .
Pd1 Pd 0.34580(3) 0.54285(2) 0.27834(2) 0.01911(15) Uani 1 1 d . .
Pd2 Pd 0.08956(3) 0.34203(2) -0.03272(2) 0.02220(15) Uani 1 1 d . .
Pd3 Pd 0.38826(3) 0.63325(2) 0.09575(2) 0.02202(15) Uani 1 1 d . .
Pd4 Pd 0.05136(3) 0.25632(2) 0.15216(2) 0.02134(15) Uani 1 1 d . .
Pd5 Pd 0.57705(3) 0.44707(2) 0.17951(2) 0.02416(16) Uani 1 1 d . .
Pd6 Pd 0.28450(3) 0.16557(2) 0.05224(2) 0.02213(15) Uani 1 1 d . .
N16 N 0.4009(3) 0.4744(3) 0.25066(19) 0.0232(12) Uani 1 1 d . .
N4 N 0.1065(3) 0.3707(3) 0.1122(2) 0.0270(13) Uani 1 1 d . .
N5 N 0.1566(3) 0.2370(3) 0.1456(2) 0.0240(12) Uani 1 1 d . .
N22 N 0.3493(3) 0.6014(3) 0.18750(19) 0.0236(12) Uani 1 1 d . .
C24 C 0.2187(4) 0.2650(3) 0.1587(2) 0.0236(14) Uani 1 1 d . .
N19 N 0.4978(3) 0.5424(3) 0.1266(2) 0.0245(12) Uani 1 1 d . .
N21 N 0.3269(3) 0.5941(3) 0.1431(2) 0.0252(12) Uani 1 1 d . .
N18 N 0.4422(3) 0.5530(3) 0.0967(2) 0.0255(12) Uani 1 1 d . .
N17 N 0.4143(3) 0.5023(3) 0.0774(2) 0.0259(12) Uani 1 1 d . .
N14 N 0.4886(3) 0.4414(3) 0.2149(2) 0.0254(12) Uani 1 1 d . .
N6 N 0.1708(3) 0.1967(3) 0.1125(2) 0.0236(12) Uani 1 1 d . .
N10 N 0.1977(3) 0.2512(3) -0.0046(2) 0.0259(12) Uani 1 1 d . .
N7 N 0.2404(3) 0.2021(3) 0.1076(2) 0.0242(12) Uani 1 1 d . .
N3 N 0.0652(3) 0.3215(3) 0.1041(2) 0.0255(12) Uani 1 1 d . .
C6 C 0.4069(4) 0.2737(3) 0.0711(3) 0.0319(16) Uani 1 1 d . .
H6 H 0.3973 0.2333 0.0648 0.038 Uiso 1 1 calc R U
N23 N 0.3126(3) 0.5637(3) 0.2107(2) 0.0265(13) Uani 1 1 d . .
C19 C 0.3804(4) 0.4238(3) 0.2282(2) 0.0219(13) Uani 1 1 d . .
C21 C 0.4545(4) 0.4588(3) 0.0974(2) 0.0252(15) Uani 1 1 d . .
N2 N 0.0521(3) 0.3110(3) 0.0595(2) 0.0251(12) Uani 1 1 d . .
C22 C 0.1167(4) 0.3914(3) 0.0697(2) 0.0223(14) Uani 1 1 d . .
N36 N 0.0366(3) 0.1874(3) 0.1982(2) 0.0350(15) Uani 1 1 d . .
N33 N -0.0138(4) 0.3721(3) -0.0506(2) 0.0349(15) Uani 1 1 d . .
N1 N 0.0832(3) 0.3544(3) 0.03702(19) 0.0229(12) Uani 1 1 d . .
N25 N 0.2913(4) 0.6113(3) 0.3063(2) 0.0347(15) Uani 1 1 d . .
C23 C 0.2921(4) 0.3013(3) 0.0251(2) 0.0220(13) Uani 1 1 d . .
N8 N 0.2717(3) 0.2442(3) 0.1355(2) 0.0263(13) Uani 1 1 d . .
C20 C 0.2770(4) 0.5501(3) 0.1396(2) 0.0261(15) Uani 1 1 d . .
N15 N 0.4695(3) 0.4855(3) 0.2419(2) 0.0241(12) Uani 1 1 d . .
N26 N 0.3842(3) 0.5225(3) 0.3460(2) 0.0252(12) Uani 1 1 d . .
N12 N 0.2468(3) 0.3412(3) 0.0035(2) 0.0273(13) Uani 1 1 d . .
C2 C 0.3758(4) 0.3790(3) 0.0599(2) 0.0258(14) Uani 1 1 d . .
H2 H 0.3447 0.4088 0.0470 0.031 Uiso 1 1 calc R U
N13 N 0.4344(3) 0.4016(3) 0.2063(2) 0.0249(12) Uani 1 1 d . .
C3 C 0.4391(4) 0.3949(3) 0.0877(3) 0.0284(15) Uani 1 1 d . .
N11 N 0.1906(3) 0.3090(3) -0.0142(2) 0.0253(12) Uani 1 1 d . .
C15 C 0.1616(4) 0.4440(3) 0.0635(3) 0.0291(15) Uani 1 1 d . .
C16 C 0.1706(4) 0.4666(3) 0.0190(3) 0.0291(16) Uani 1 1 d . .
H16 H 0.1479 0.4479 -0.0074 0.035 Uiso 1 1 calc R U
C18 C 0.2467(4) 0.5456(3) 0.0539(3) 0.0333(17) Uani 1 1 d . .
H18 H 0.2741 0.5802 0.0508 0.040 Uiso 1 1 calc R U
N20 N 0.5064(3) 0.4825(3) 0.1269(2) 0.0274(13) Uani 1 1 d . .
N9 N 0.2625(3) 0.2457(3) 0.0194(2) 0.0246(12) Uani 1 1 d . .
C9 C 0.3104(4) 0.3925(4) 0.2275(3) 0.0336(17) Uani 1 1 d . .
N30 N 0.3359(4) 0.7138(3) 0.0970(2) 0.0360(15) Uani 1 1 d . .
N32 N 0.3256(4) 0.1274(3) -0.0051(2) 0.0336(14) Uani 1 1 d . .
C11 C 0.1908(5) 0.3793(4) 0.2521(3) 0.042(2) Uani 1 1 d . .
H11 H 0.1555 0.3905 0.2715 0.051 Uiso 1 1 calc R U
C1 C 0.3594(4) 0.3176(4) 0.0514(3) 0.0310(16) Uani 1 1 d . .
N34 N 0.0935(4) 0.3269(4) -0.1028(2) 0.0399(16) Uani 1 1 d . .
C8 C 0.2978(5) 0.3450(3) 0.1951(3) 0.0327(17) Uani 1 1 d . .
H8 H 0.3334 0.3339 0.1760 0.039 Uiso 1 1 calc R U
C13 C 0.2390(4) 0.5226(3) 0.0977(3) 0.0291(15) Uani 1 1 d . .
C7 C 0.2304(4) 0.3144(3) 0.1920(2) 0.0269(15) Uani 1 1 d . .
C17 C 0.2134(5) 0.5171(4) 0.0140(3) 0.0358(18) Uani 1 1 d . .
H17 H 0.2200 0.5319 -0.0156 0.043 Uiso 1 1 calc R U
N28 N 0.6671(4) 0.4549(3) 0.1433(2) 0.0386(16) Uani 1 1 d . .
C10 C 0.2561(4) 0.4095(4) 0.2546(3) 0.0357(17) Uani 1 1 d . .
H10 H 0.2636 0.4420 0.2750 0.043 Uiso 1 1 calc R U
C4 C 0.4843(4) 0.3504(4) 0.1069(3) 0.0328(16) Uani 1 1 d . .
H4 H 0.5266 0.3611 0.1250 0.039 Uiso 1 1 calc R U
C5 C 0.4680(4) 0.2898(4) 0.0998(3) 0.0335(17) Uani 1 1 d . .
H5 H 0.4979 0.2603 0.1142 0.040 Uiso 1 1 calc R U
C12 C 0.1777(5) 0.3325(4) 0.2211(3) 0.0347(17) Uani 1 1 d . .
H12 H 0.1333 0.3127 0.2195 0.042 Uiso 1 1 calc R U
C14 C 0.1965(4) 0.4719(4) 0.1035(3) 0.0316(16) Uani 1 1 d . .
H14 H 0.1913 0.4568 0.1332 0.038 Uiso 1 1 calc R U
N31 N 0.3086(4) 0.0862(3) 0.0859(3) 0.0431(17) Uani 1 1 d . .
N29 N 0.4499(4) 0.6735(3) 0.0491(2) 0.0366(15) Uani 1 1 d . .
N27 N 0.6439(4) 0.4088(4) 0.2321(2) 0.0393(16) Uani 1 1 d . .
N35 N -0.0550(4) 0.2771(3) 0.1577(3) 0.0458(19) Uani 1 1 d . .

loop_
_atom_site_aniso_label
_atom_site_aniso_U_11
_atom_site_aniso_U_22
_atom_site_aniso_U_33
_atom_site_aniso_U_23
_atom_site_aniso_U_13
_atom_site_aniso_U_12
N24 0.025(3) 0.032(3) 0.027(3) -0.001(3) -0.003(2) -0.003(2)
C27 0.052(5) 0.041(5) 0.024(4) 0.008(3) 0.001(3) 0.003(4)
C28 0.027(4) 0.052(5) 0.028(4) 0.005(3) -0.005(3) -0.007(3)
C25 0.058(5) 0.036(4) 0.022(4) -0.010(3) -0.004(3) 0.010(4)
C26 0.053(5) 0.036(4) 0.022(4) -0.007(3) 0.004(3) 0.012(4)
C31 0.037(4) 0.061(6) 0.029(4) -0.004(4) 0.008(3) 0.001(4)
C33 0.083(7) 0.029(4) 0.027(4) -0.001(3) -0.008(4) 0.003(4)
C36 0.059(6) 0.039(5) 0.034(4) 0.004(4) 0.011(4) -0.005(4)
C34 0.076(7) 0.018(4) 0.042(5) 0.011(3) 0.015(4) 0.000(4)
C35 0.087(8) 0.030(4) 0.044(5) 0.006(4) 0.011(5) 0.003(5)
C32 0.034(4) 0.033(4) 0.051(5) 0.005(4) 0.000(4) 0.005(3)
C30 0.031(5) 0.075(7) 0.078(7) -0.015(6) 0.013(5) -0.019(5)
C29 0.061(6) 0.028(4) 0.047(5) -0.004(4) 0.005(4) 0.014(4)
C37 0.078(7) 0.051(6) 0.046(6) -0.019(5) 0.009(5) -0.015(5)
C46 0.041(5) 0.077(7) 0.067(7) 0.020(6) 0.007(5) -0.020(5)
C44 0.069(6) 0.050(6) 0.037(5) 0.017(4) 0.002(4) -0.013(5)
C41 0.027(5) 0.103(9) 0.064(7) 0.017(6) 0.005(4) 0.010(5)
C42 0.028(4) 0.070(6) 0.049(5) -0.007(5) 0.003(4) 0.023(4)
C45 0.034(5) 0.085(9) 0.127(12) 0.038(8) -0.020(6) -0.009(5)
C43 0.048(6) 0.053(6) 0.077(7) -0.002(5) 0.019(5) 0.020(5)
C39 0.055(6) 0.058(6) 0.053(6) -0.013(5) 0.029(5) -0.004(5)
C40 0.053(6) 0.045(5) 0.068(7) 0.015(5) -0.011(5) 0.018(4)
C38 0.057(6) 0.116(11) 0.058(7) -0.056(7) 0.000(5) 0.019(7)
C48 0.066(6) 0.077(7) 0.029(5) 0.007(5) 0.010(4) 0.011(5)
C52 0.027(4) 0.101(9) 0.054(6) 0.013(6) -0.002(4) 0.025(5)
C53 0.135(11) 0.036(5) 0.045(6) -0.003(4) 0.028(6) -0.027(6)
C50 0.044(5) 0.040(5) 0.099(9) -0.008(5) 0.007(5) 0.013(4)
C47 0.048(6) 0.063(7) 0.075(7) 0.034(6) -0.008(5) 0.002(5)
C49 0.076(3) 0.077(4) 0.076(3) -0.0004(9) 0.0069(10) 0.0003(9)
C51 0.060(7) 0.125(11) 0.032(5) -0.022(6) -0.019(5) 0.019(7)
C54 0.163(14) 0.046(6) 0.073(8) 0.019(6) 0.065(9) 0.051(8)
C55 0.077(8) 0.036(5) 0.118(11) 0.032(6) 0.003(7) -0.015(5)
C56 0.086(9) 0.208(19) 0.042(6) -0.046(9) -0.032(6) 0.091(11)
C57 0.034(6) 0.123(12) 0.106(11) -0.009(9) -0.016(6) 0.003(6)
C58 0.067(8) 0.098(10) 0.169(15) 0.094(11) 0.080(9) 0.037(7)
C59 0.042(6) 0.140(13) 0.154(14) 0.117(12) 0.033(7) 0.013(7)
C60 0.108(5) 0.107(5) 0.107(5) -0.0001(9) 0.0100(10) 0.0004(9)
N45 0.023(3) 0.025(3) 0.066(5) 0.011(3) 0.014(3) 0.006(3)
N46 0.043(5) 0.210(15) 0.061(6) 0.081(8) 0.004(5) 0.031(7)
N48 0.141(12) 0.070(7) 0.104(10) -0.044(7) -0.005(8) 0.029(8)
N47 0.120(12) 0.092(10) 0.164(15) -0.035(10) 0.038(11) -0.047(9)
N51 0.068(6) 0.058(6) 0.085(7) -0.034(5) -0.007(6) 0.019(5)
N50 0.110(8) 0.069(6) 0.044(5) -0.027(4) 0.028(5) -0.039(6)
Pd1 0.0234(3) 0.0191(3) 0.0145(3) -0.00265(18) 0.00006(19) 0.00067(19)
Pd2 0.0228(3) 0.0248(3) 0.0180(3) -0.00065(19) -0.0031(2) -0.0012(2)
Pd3 0.0265(3) 0.0187(3) 0.0200(3) 0.00201(19) -0.0024(2) -0.0048(2)
Pd4 0.0190(3) 0.0229(3) 0.0222(3) 0.0040(2) 0.0022(2) -0.00275(19)
Pd5 0.0182(3) 0.0299(3) 0.0239(3) -0.0064(2) -0.0005(2) 0.0030(2)
Pd6 0.0225(3) 0.0188(3) 0.0251(3) -0.0042(2) 0.0023(2) 0.00135(19)
N16 0.024(3) 0.025(3) 0.020(3) -0.006(2) -0.002(2) 0.002(2)
N4 0.028(3) 0.034(3) 0.020(3) -0.004(2) 0.003(2) 0.003(3)
N5 0.020(3) 0.023(3) 0.028(3) 0.004(2) -0.002(2) 0.000(2)
N22 0.034(3) 0.022(3) 0.014(3) 0.001(2) -0.004(2) -0.003(2)
C24 0.026(3) 0.026(3) 0.018(3) 0.012(3) -0.002(3) 0.000(3)
N19 0.020(3) 0.027(3) 0.026(3) -0.001(2) 0.002(2) -0.005(2)
N21 0.033(3) 0.023(3) 0.020(3) 0.002(2) 0.001(2) -0.001(2)
N18 0.033(3) 0.020(3) 0.024(3) 0.000(2) 0.007(2) -0.005(2)
N17 0.035(3) 0.021(3) 0.020(3) -0.003(2) -0.002(2) -0.004(2)
N14 0.031(3) 0.024(3) 0.020(3) -0.003(2) -0.004(2) -0.002(2)
N6 0.027(3) 0.020(3) 0.024(3) -0.003(2) 0.001(2) 0.001(2)
N10 0.024(3) 0.028(3) 0.025(3) -0.006(2) -0.001(2) 0.002(2)
N7 0.023(3) 0.024(3) 0.025(3) -0.004(2) 0.001(2) -0.001(2)
N3 0.018(3) 0.028(3) 0.030(3) 0.003(2) 0.000(2) -0.006(2)
C6 0.029(4) 0.029(4) 0.039(4) -0.002(3) 0.012(3) -0.004(3)
N23 0.037(3) 0.020(3) 0.022(3) 0.002(2) -0.003(2) 0.003(2)
C19 0.028(3) 0.021(3) 0.016(3) 0.000(3) 0.000(3) 0.002(3)
C21 0.029(4) 0.021(3) 0.027(4) -0.003(3) 0.008(3) -0.005(3)
N2 0.023(3) 0.028(3) 0.025(3) 0.006(2) 0.003(2) -0.001(2)
C22 0.024(3) 0.025(3) 0.017(3) -0.005(3) 0.001(3) -0.002(3)
N36 0.028(3) 0.040(4) 0.038(4) 0.016(3) 0.006(3) -0.004(3)
N33 0.031(3) 0.038(4) 0.034(4) -0.002(3) -0.010(3) 0.008(3)
N1 0.026(3) 0.024(3) 0.019(3) -0.003(2) -0.001(2) 0.004(2)
N25 0.045(4) 0.035(4) 0.024(3) -0.004(3) 0.004(3) 0.009(3)
C23 0.024(3) 0.018(3) 0.026(3) -0.003(3) 0.007(3) -0.004(3)
N8 0.025(3) 0.027(3) 0.026(3) -0.004(2) 0.001(2) -0.003(2)
C20 0.027(4) 0.030(4) 0.020(3) -0.006(3) -0.003(3) 0.005(3)
N15 0.024(3) 0.023(3) 0.025(3) -0.003(2) 0.001(2) -0.002(2)
N26 0.028(3) 0.027(3) 0.020(3) -0.002(2) -0.001(2) 0.000(2)
N12 0.025(3) 0.026(3) 0.031(3) 0.001(2) 0.002(2) -0.001(2)
C2 0.028(4) 0.024(3) 0.025(3) -0.009(3) 0.003(3) -0.003(3)
N13 0.030(3) 0.026(3) 0.019(3) -0.001(2) 0.004(2) -0.002(2)
C3 0.030(4) 0.023(4) 0.033(4) -0.004(3) 0.007(3) 0.002(3)
N11 0.024(3) 0.024(3) 0.027(3) -0.002(2) -0.004(2) 0.002(2)
C15 0.027(4) 0.033(4) 0.026(4) 0.002(3) -0.003(3) 0.004(3)
C16 0.040(4) 0.020(3) 0.025(4) 0.003(3) -0.009(3) -0.001(3)
C18 0.039(4) 0.028(4) 0.031(4) 0.000(3) 0.000(3) -0.009(3)
N20 0.026(3) 0.023(3) 0.033(3) 0.004(2) 0.003(2) -0.003(2)
N9 0.021(3) 0.030(3) 0.023(3) -0.006(2) -0.001(2) -0.003(2)
C9 0.039(4) 0.034(4) 0.028(4) 0.007(3) 0.005(3) -0.004(3)
N30 0.048(4) 0.023(3) 0.037(4) 0.000(3) 0.001(3) -0.008(3)
N32 0.039(4) 0.034(3) 0.028(3) -0.005(3) 0.004(3) 0.002(3)
C11 0.041(5) 0.050(5) 0.037(5) -0.003(4) 0.013(4) -0.004(4)
C1 0.028(4) 0.036(4) 0.028(4) -0.002(3) -0.003(3) 0.009(3)
N34 0.032(3) 0.064(5) 0.023(3) -0.005(3) -0.005(3) -0.001(3)
C8 0.044(4) 0.025(4) 0.029(4) 0.009(3) 0.008(3) -0.002(3)
C13 0.024(3) 0.029(4) 0.033(4) -0.002(3) -0.007(3) 0.001(3)
C7 0.034(4) 0.029(4) 0.019(3) 0.003(3) 0.008(3) -0.003(3)
C17 0.044(5) 0.031(4) 0.031(4) 0.009(3) -0.008(3) -0.002(3)
N28 0.029(3) 0.054(4) 0.033(4) -0.014(3) 0.002(3) -0.003(3)
C10 0.031(4) 0.040(4) 0.036(4) -0.012(3) 0.004(3) -0.001(3)
C4 0.027(4) 0.035(4) 0.036(4) 0.005(3) 0.002(3) -0.001(3)
C5 0.025(4) 0.031(4) 0.045(5) -0.002(3) 0.001(3) 0.006(3)
C12 0.037(4) 0.036(4) 0.031(4) 0.005(3) 0.003(3) -0.002(3)
C14 0.037(4) 0.033(4) 0.024(4) 0.008(3) 0.001(3) 0.003(3)
N31 0.053(4) 0.029(4) 0.048(4) 0.004(3) 0.008(3) 0.011(3)
N29 0.036(4) 0.040(4) 0.034(4) 0.002(3) 0.004(3) -0.012(3)
N27 0.032(3) 0.056(4) 0.029(3) -0.003(3) -0.001(3) 0.011(3)
N35 0.024(3) 0.040(4) 0.075(5) 0.018(4) 0.014(3) 0.002(3)

loop_
_atom_type_symbol
_atom_type_description
_atom_type_scat_dispersion_real
_atom_type_scat_dispersion_imag
_atom_type_scat_source
C C 0.0033 0.0016 'International Tables Vol C Tables 4.2.6.8 and 6.1.1.4'
N N 0.0061 0.0033 'International Tables Vol C Tables 4.2.6.8 and 6.1.1.4'
O O 0.0106 0.0060 'International Tables Vol C Tables 4.2.6.8 and 6.1.1.4'
Pd Pd -0.9988 1.0072 'International Tables Vol C Tables 4.2.6.8 and 6.1.1.4'
H H 0.0000 0.0000 'International Tables Vol C Tables 4.2.6.8 and 6.1.1.4'

loop_
_geom_angle_atom_site_label_1
_geom_angle_atom_site_label_2
_geom_angle_atom_site_label_3
_geom_angle
N23 N24 C20 103.9(6)
N25 C25 C26 108.2(6)
N26 C26 C25 109.5(7)
C35 C34 N30 110.3(7)
C34 C35 N29 108.4(8)
C52 C41 N27 110.6(8)
C41 C52 N28 111.4(8)
C56 C49 N34 113.4(11)
C60 C54 N32 118.9(11)
C49 C56 N33 117.3(11)
C59 C58 N35 117.9(10)
C58 C59 N36 119.7(11)
C54 C60 N31 116.0(13)
O1 N45 O3 128.8(11)
O1 N45 O2 133.9(12)
O3 N45 O2 97.3(11)
N45 O3 O2 41.0(7)
N45 O2 O3 41.7(8)
O5 N46 O14 116.2(15)
O5 N46 O4 108.9(16)
O14 N46 O4 106.2(14)
O10 N48 O11 119.2(16)
O10 N48 O9 122.4(14)
O11 N48 O9 117.6(13)
O6 N47 O7 117.8(15)
O6 N47 O8 120.6(14)
O7 N47 O8 120.9(15)
O30 N51 O32 130.3(17)
O30 N51 O31 118.2(13)
O32 N51 O31 111.2(15)
O24 N50 O29 111.5(14)
O24 N50 O28 126.8(14)
O29 N50 O28 118.3(16)
N16 Pd1 N25 179.7(3)
N16 Pd1 N23 85.2(2)
N25 Pd1 N23 95.0(2)
N16 Pd1 N26 93.5(2)
N25 Pd1 N26 86.2(2)
N23 Pd1 N26 177.4(2)
N1 Pd2 N11 85.8(2)
N1 Pd2 N34 177.9(3)
N11 Pd2 N34 94.7(3)
N1 Pd2 N33 93.8(3)
N11 Pd2 N33 177.7(3)
N34 Pd2 N33 85.6(3)
N29 Pd3 N30 85.6(3)
N29 Pd3 N18 95.1(3)
N30 Pd3 N18 178.1(3)
N29 Pd3 N21 179.2(3)
N30 Pd3 N21 93.9(3)
N18 Pd3 N21 85.4(2)
N5 Pd4 N3 84.6(2)
N5 Pd4 N35 178.8(3)
N3 Pd4 N35 94.2(3)
N5 Pd4 N36 95.0(2)
N3 Pd4 N36 177.3(3)
N35 Pd4 N36 86.1(3)
N14 Pd5 N28 178.7(3)
N14 Pd5 N27 93.9(3)
N28 Pd5 N27 86.8(3)
N14 Pd5 N20 84.3(2)
N28 Pd5 N20 95.1(3)
N27 Pd5 N20 177.4(3)
N7 Pd6 N9 86.2(2)
N7 Pd6 N31 93.6(3)
N9 Pd6 N31 178.7(3)
N7 Pd6 N32 177.8(3)
N9 Pd6 N32 93.7(2)
N31 Pd6 N32 86.6(3)
C19 N16 N15 107.3(5)
C19 N16 Pd1 133.5(5)
N15 N16 Pd1 117.0(4)
N3 N4 C22 104.4(5)
C24 N5 N6 106.8(6)
C24 N5 Pd4 133.7(5)
N6 N5 Pd4 117.2(4)
N23 N22 N21 106.4(5)
N5 C24 N8 111.0(6)
N5 C24 C7 127.5(7)
N8 C24 C7 121.4(6)
N18 N19 N20 105.7(5)
N22 N21 C20 108.4(6)
N22 N21 Pd3 116.5(4)
C20 N21 Pd3 133.0(5)
N19 N18 N17 111.9(6)
N19 N18 Pd3 121.6(4)
N17 N18 Pd3 124.0(5)
C21 N17 N18 104.8(6)
N15 N14 N13 111.1(6)
N15 N14 Pd5 121.8(4)
N13 N14 Pd5 125.3(4)
N7 N6 N5 105.7(5)
N9 N10 N11 105.5(5)
N6 N7 N8 112.2(5)
N6 N7 Pd6 121.2(4)
N8 N7 Pd6 124.7(4)
N2 N3 N4 111.6(5)
N2 N3 Pd4 121.0(5)
N4 N3 Pd4 124.6(4)
C5 C6 C1 120.6(7)
N24 N23 N22 113.1(6)
N24 N23 Pd1 123.9(5)
N22 N23 Pd1 120.5(5)
N13 C19 N16 110.5(6)
N13 C19 C9 121.3(6)
N16 C19 C9 128.2(6)
N20 C21 N17 109.4(6)
N20 C21 C3 128.3(7)
N17 C21 C3 122.2(6)
N3 N2 N1 107.4(5)
N1 C22 N4 109.2(6)
N1 C22 C15 129.5(6)
N4 C22 C15 121.3(6)
C44 N36 C53 106.5(8)
C44 N36 C59 114.2(10)
C53 N36 C59 108.0(11)
C44 N36 Pd4 112.8(5)
C53 N36 Pd4 110.5(5)
C59 N36 Pd4 104.8(6)
C45 N33 C50 107.0(9)
C45 N33 C56 113.8(11)
C50 N33 C56 107.9(10)
C45 N33 Pd2 111.5(6)
C50 N33 Pd2 111.6(6)
C56 N33 Pd2 105.0(6)
N2 N1 C22 107.4(5)
N2 N1 Pd2 116.7(4)
C22 N1 Pd2 134.3(5)
C42 N25 C25 110.6(7)
C42 N25 C29 110.3(7)
C25 N25 C29 107.1(7)
C42 N25 Pd1 108.3(5)
C25 N25 Pd1 106.3(5)
C29 N25 Pd1 114.2(5)
N12 C23 N9 108.6(6)
N12 C23 C1 123.5(6)
N9 C23 C1 127.8(6)
N7 N8 C24 104.2(6)
N21 C20 N24 108.1(6)
N21 C20 C13 129.7(7)
N24 C20 C13 122.1(7)
N14 N15 N16 106.6(5)
C27 N26 C26 108.5(6)
C27 N26 C28 108.5(6)
C26 N26 C28 111.7(6)
C27 N26 Pd1 113.4(5)
C26 N26 Pd1 106.0(4)
C28 N26 Pd1 108.8(4)
N11 N12 C23 104.9(6)
C3 C2 C1 119.7(7)
C19 N13 N14 104.6(6)
C4 C3 C2 119.5(7)
C4 C3 C21 121.1(7)
C2 C3 C21 119.3(7)
N12 N11 N10 112.7(5)
N12 N11 Pd2 125.2(5)
N10 N11 Pd2 118.6(4)
C14 C15 C16 120.1(7)
C14 C15 C22 118.8(7)
C16 C15 C22 121.2(7)
C17 C16 C15 120.1(7)
C13 C18 C17 120.3(7)
C21 N20 N19 108.1(6)
C21 N20 Pd5 133.5(5)
N19 N20 Pd5 116.9(5)
N10 N9 C23 108.2(6)
N10 N9 Pd6 116.9(4)
C23 N9 Pd6 132.7(5)
C10 C9 C8 119.4(7)
C10 C9 C19 123.3(7)
C8 C9 C19 117.2(7)
C33 N30 C32 107.7(7)
C33 N30 C34 112.1(7)
C32 N30 C34 108.8(7)
C33 N30 Pd3 108.5(5)
C32 N30 Pd3 114.2(5)
C34 N30 Pd3 105.7(5)
C39 N32 C54 110.7(9)
C39 N32 C38 109.1(9)
C54 N32 C38 109.1(10)
C39 N32 Pd6 113.5(5)
C54 N32 Pd6 106.0(6)
C38 N32 Pd6 108.3(5)
C12 C11 C10 120.3(8)
C6 C1 C2 119.2(7)
C6 C1 C23 121.0(7)
C2 C1 C23 119.6(6)
C48 N34 C49 115.6(9)
C48 N34 C37 105.0(8)
C49 N34 C37 106.1(8)
C48 N34 Pd2 111.0(6)
C49 N34 Pd2 107.6(7)
C37 N34 Pd2 111.4(6)
C9 C8 C7 119.5(7)
C18 C13 C14 121.0(7)
C18 C13 C20 120.7(7)
C14 C13 C20 118.3(7)
C12 C7 C8 118.9(7)
C12 C7 C24 122.5(7)
C8 C7 C24 118.7(6)
C16 C17 C18 119.6(7)
C31 N28 C30 109.7(8)
C31 N28 C52 108.6(7)
C30 N28 C52 110.2(8)
C31 N28 Pd5 114.1(5)
C30 N28 Pd5 108.2(6)
C52 N28 Pd5 105.9(6)
C9 C10 C11 121.1(8)
C3 C4 C5 121.4(7)
C6 C5 C4 119.5(7)
C11 C12 C7 120.8(8)
C15 C14 C13 118.9(7)
C60 N31 C55 105.0(10)
C60 N31 C47 114.0(10)
C55 N31 C47 105.4(9)
C60 N31 Pd6 108.7(8)
C55 N31 Pd6 114.2(6)
C47 N31 Pd6 109.6(6)
C46 N29 C35 107.1(8)
C46 N29 C36 107.7(8)
C35 N29 C36 112.0(7)
C46 N29 Pd3 113.3(6)
C35 N29 Pd3 107.7(6)
C36 N29 Pd3 109.0(5)
C40 N27 C41 111.9(8)
C40 N27 C51 108.1(9)
C41 N27 C51 107.2(8)
C40 N27 Pd5 110.4(6)
C41 N27 Pd5 106.3(6)
C51 N27 Pd5 112.8(6)
C43 N35 C58 109.9(10)
C43 N35 C57 108.4(9)
C58 N35 C57 112.3(11)
C43 N35 Pd4 110.4(6)
C58 N35 Pd4 105.7(6)
C57 N35 Pd4 110.2(7)

loop_
_geom_bond_atom_site_label_1
_geom_bond_atom_site_label_2
_geom_bond_distance
N24 N23 1.317(9)
N24 C20 1.358(10)
C27 N26 1.473(10)
C28 N26 1.489(9)
C25 N25 1.508(10)
C25 C26 1.503(12)
C26 N26 1.486(9)
C31 N28 1.455(10)
C33 N30 1.477(10)
C36 N29 1.485(11)
C34 C35 1.467(15)
C34 N30 1.518(10)
C35 N29 1.490(11)
C32 N30 1.470(11)
C30 N28 1.471(13)
C29 N25 1.514(11)
C37 N34 1.494(13)
C46 N29 1.488(12)
C44 N36 1.441(11)
C41 C52 1.475(15)
C41 N27 1.504(12)
C42 N25 1.490(11)
C45 N33 1.441(14)
C43 N35 1.485(13)
C39 N32 1.456(12)
C40 N27 1.480(13)
C38 N32 1.503(12)
C48 N34 1.442(13)
C52 N28 1.507(11)
C53 N36 1.491(13)
C50 N33 1.468(12)
C47 N31 1.496(13)
C49 C56 1.369(18)
C49 N34 1.468(15)
C51 N27 1.491(12)
C54 C60 1.421(15)
C54 N32 1.470(12)
C55 N31 1.500(14)
C56 N33 1.486(14)
C57 N35 1.497(16)
C58 C59 1.289(18)
C58 N35 1.497(12)
C59 N36 1.478(12)
C60 N31 1.438(19)
N45 O1 1.148(14)
N45 O3 1.179(16)
N45 O2 1.161(16)
O3 O2 1.76(2)
O4 N46 1.371(16)
N46 O5 1.23(2)
N46 O14 1.23(2)
O10 N48 1.236(16)
N48 O11 1.50(2)
N48 O9 1.66(3)
O6 N47 1.30(2)
O7 N47 1.467(19)
N47 O8 1.45(2)
O24 N50 1.179(12)
N51 O30 1.201(17)
N51 O32 1.174(18)
N51 O31 1.224(17)
N50 O29 1.49(3)
N50 O28 1.44(3)
Pd1 N16 2.034(6)
Pd1 N25 2.032(6)
Pd1 N23 2.037(6)
Pd1 N26 2.057(6)
Pd2 N1 2.034(6)
Pd2 N11 2.036(6)
Pd2 N34 2.047(7)
Pd2 N33 2.049(6)
Pd3 N29 2.044(7)
Pd3 N30 2.038(7)
Pd3 N18 2.044(6)
Pd3 N21 2.043(6)
Pd4 N5 2.022(6)
Pd4 N3 2.032(6)
Pd4 N35 2.045(7)
Pd4 N36 2.058(6)
Pd5 N14 2.009(6)
Pd5 N28 2.052(7)
Pd5 N27 2.047(7)
Pd5 N20 2.062(6)
Pd6 N7 2.021(6)
Pd6 N9 2.038(6)
Pd6 N31 2.041(7)
Pd6 N32 2.057(6)
N16 C19 1.333(9)
N16 N15 1.342(8)
N4 N3 1.343(8)
N4 C22 1.335(9)
N5 C24 1.331(9)
N5 N6 1.351(8)
N22 N23 1.299(8)
N22 N21 1.315(8)
C24 N8 1.320(9)
C24 C7 1.459(10)
N19 N18 1.300(9)
N19 N20 1.340(8)
N21 C20 1.343(10)
N18 N17 1.337(8)
N17 C21 1.320(10)
N14 N15 1.317(8)
N14 N13 1.345(8)
N6 N7 1.315(8)
N10 N9 1.333(8)
N10 N11 1.318(8)
N7 N8 1.330(8)
N3 N2 1.301(8)
C6 C5 1.386(11)
C6 C1 1.399(11)
C19 N13 1.326(9)
C19 C9 1.471(10)
C21 N20 1.331(9)
C21 C3 1.470(10)
N2 N1 1.321(8)
C22 N1 1.355(9)
C22 C15 1.455(10)
C23 N12 1.335(9)
C23 N9 1.356(9)
C23 C1 1.444(10)
C20 C13 1.468(10)
N12 N11 1.326(8)
C2 C3 1.403(10)
C2 C1 1.414(11)
C3 C4 1.379(11)
C15 C14 1.408(11)
C15 C16 1.397(10)
C16 C17 1.388(11)
C18 C13 1.376(11)
C18 C17 1.401(11)
C9 C10 1.381(11)
C9 C8 1.411(11)
C11 C12 1.375(12)
C11 C10 1.381(12)
C8 C7 1.418(11)
C13 C14 1.393(11)
C7 C12 1.401(11)
C4 C5 1.392(11)
